data_4100223
_journal_name_full 'Journal of the American Chemical Society'
_journal_paper_doi 10.1021/ja0522938
_journal_year 2005
_chemical_formula_moiety 'C45 H47 N7 O6 2+, O4 S 2-, 3(C H2 Cl2), H2 O'
_chemical_formula_sum 'C48 H55 Cl6 N7 O7 S'
_chemical_formula_weight 1086.75
_space_group_IT_number 14
_symmetry_cell_setting monoclinic
_symmetry_space_group_name_Hall '-P 2ybc'
_symmetry_space_group_name_H-M 'P 1 21/c 1'
_cell_angle_alpha 90.00
_cell_angle_beta 96.607(2)
_cell_angle_gamma 90.00
_cell_formula_units_Z 4
_cell_length_a 13.4908(14)
_cell_length_b 19.0632(17)
_cell_length_c 20.867(2)
_cell_measurement_temperature 120(2)
_cell_volume 5330.9(9)
_diffrn_ambient_temperature 120(2)
_exptl_crystal_density_diffrn 1.354
_cod_depositor_comments
;
The following automatic conversions were performed:
'_symmetry_cell_setting' value 'Monoclinic' changed to 'monoclinic'
according to '/home/saulius/struct/CIF-dictionaries/cif_core.dic'
dictionary named 'cif_core.dic' version 2.4.1 from 2010-06-29.

Automatic conversion script
Id: cif_fix_enum 1527 2010-12-29 10:47:43Z saulius 
;
_cod_original_sg_symbol_H-M 'P 21/c'
_cod_database_code 4100223

loop_
_symmetry_equiv_pos_as_xyz
'x, y, z'
'-x, y+1/2, -z+1/2'
'-x, -y, -z'
'x, -y-1/2, z-1/2'

loop_
_atom_site_label
_atom_site_type_symbol
_atom_site_fract_x
_atom_site_fract_y
_atom_site_fract_z
_atom_site_U_iso_or_equiv
_atom_site_adp_type
_atom_site_occupancy
_atom_site_symmetry_multiplicity
_atom_site_calc_flag
_atom_site_refinement_flags
_atom_site_disorder_assembly
_atom_site_disorder_group
S1 S 0.03552(6) 0.41649(4) 0.29444(4) 0.02973(19) Uani 1 1 d . . .
O1 O 0.01006(18) 0.40063(15) 0.35883(11) 0.0447(6) Uani 1 1 d . . .
O2 O 0.08142(18) 0.48835(12) 0.29535(11) 0.0377(5) Uani 1 1 d . . .
O3 O -0.05174(17) 0.41549(13) 0.24624(11) 0.0369(5) Uani 1 1 d . . .
O4 O 0.11149(17) 0.36612(11) 0.27652(11) 0.0339(5) Uani 1 1 d . . .
N1 N 0.0670(2) 0.56740(15) 0.40174(14) 0.0287(6) Uani 1 1 d . . .
C2 C 0.1518(2) 0.58524(16) 0.43496(15) 0.0302(7) Uani 1 1 d . . .
H2A H 0.1490 0.6123 0.4729 0.036 Uiso 1 1 calc R . .
C3 C 0.2456(2) 0.56718(17) 0.41829(15) 0.0310(7) Uani 1 1 d . . .
N4 N 0.2611(2) 0.52364(15) 0.36790(13) 0.0301(6) Uani 1 1 d . . .
C5 C 0.3599(2) 0.51275(18) 0.36733(15) 0.0312(7) Uani 1 1 d . . .
C6 C 0.4117(2) 0.55133(18) 0.41776(16) 0.0338(7) Uani 1 1 d . . .
C7 C 0.3405(2) 0.58577(18) 0.45018(16) 0.0359(7) Uani 1 1 d . . .
C8 C 0.3994(2) 0.46298(17) 0.32092(15) 0.0310(7) Uani 1 1 d . . .
H8A H 0.4712 0.4748 0.3193 0.037 Uiso 1 1 calc R . .
C9 C 0.3463(2) 0.47386(17) 0.25430(15) 0.0301(7) Uani 1 1 d . . .
N10 N 0.2688(2) 0.43388(15) 0.23016(13) 0.0301(6) Uani 1 1 d . . .
C11 C 0.2339(2) 0.45826(17) 0.16915(15) 0.0305(7) Uani 1 1 d . . .
C12 C 0.2948(2) 0.51525(17) 0.15500(15) 0.0329(7) Uani 1 1 d . . .
C13 C 0.3646(3) 0.52535(18) 0.20960(16) 0.0351(7) Uani 1 1 d . . .
C14 C 0.1550(2) 0.42772(16) 0.12942(15) 0.0296(7) Uani 1 1 d . . .
H14A H 0.1399 0.4466 0.0873 0.035 Uiso 1 1 calc R . .
N15 N 0.1001(2) 0.37520(14) 0.14553(14) 0.0297(6) Uani 1 1 d . . .
C16 C 0.0184(2) 0.34862(16) 0.10259(14) 0.0283(7) Uani 1 1 d . . .
C17 C -0.0657(2) 0.39008(17) 0.08582(15) 0.0305(7) Uani 1 1 d . . .
C18 C -0.1424(3) 0.36423(18) 0.04188(16) 0.0370(8) Uani 1 1 d . . .
H18A H -0.2007 0.3916 0.0306 0.044 Uiso 1 1 calc R . .
C19 C -0.1338(3) 0.29852(18) 0.01461(17) 0.0393(8) Uani 1 1 d . . .
H19A H -0.1850 0.2818 -0.0167 0.047 Uiso 1 1 calc R . .
C20 C -0.0512(3) 0.25717(18) 0.03272(16) 0.0376(8) Uani 1 1 d . . .
H20A H -0.0465 0.2118 0.0144 0.045 Uiso 1 1 calc R . .
C21 C 0.0247(3) 0.28153(17) 0.07747(16) 0.0342(7) Uani 1 1 d . . .
H21A H 0.0807 0.2526 0.0909 0.041 Uiso 1 1 calc R . .
N22 N -0.0717(2) 0.45833(14) 0.11259(14) 0.0310(6) Uani 1 1 d . . .
C23 C -0.0904(2) 0.51560(17) 0.07576(15) 0.0307(7) Uani 1 1 d . . .
O23 O -0.10801(19) 0.51416(12) 0.01673(10) 0.0377(6) Uani 1 1 d . . .
C24 C -0.0889(2) 0.58451(17) 0.11054(15) 0.0303(7) Uani 1 1 d . . .
N25 N -0.09902(19) 0.58419(14) 0.17399(12) 0.0295(6) Uani 1 1 d . . .
C26 C -0.1027(2) 0.64726(17) 0.20251(15) 0.0311(7) Uani 1 1 d . . .
C27 C -0.0936(3) 0.71067(18) 0.17135(16) 0.0377(8) Uani 1 1 d . . .
H27A H -0.0974 0.7539 0.1936 0.045 Uiso 1 1 calc R . .
C28 C -0.0786(3) 0.70932(18) 0.10656(17) 0.0403(8) Uani 1 1 d . . .
H28A H -0.0691 0.7516 0.0840 0.048 Uiso 1 1 calc R . .
C29 C -0.0778(3) 0.64543(17) 0.07578(16) 0.0363(8) Uani 1 1 d . . .
H29A H -0.0697 0.6431 0.0312 0.044 Uiso 1 1 calc R . .
C30 C -0.1179(3) 0.64949(18) 0.27314(16) 0.0342(7) Uani 1 1 d . . .
O30 O -0.1475(2) 0.70334(13) 0.29639(12) 0.0522(7) Uani 1 1 d . . .
N31 N -0.0980(2) 0.58960(15) 0.30683(13) 0.0309(6) Uani 1 1 d . . .
C32 C -0.1105(2) 0.58717(17) 0.37404(15) 0.0293(7) Uani 1 1 d . . .
C33 C -0.0289(2) 0.57867(15) 0.42119(14) 0.0265(6) Uani 1 1 d . . .
C34 C -0.0423(2) 0.58110(16) 0.48603(15) 0.0290(7) Uani 1 1 d . . .
H34A H 0.0129 0.5737 0.5179 0.035 Uiso 1 1 calc R . .
C35 C -0.1356(2) 0.59425(17) 0.50451(15) 0.0328(7) Uani 1 1 d . . .
H35A H -0.1443 0.5970 0.5490 0.039 Uiso 1 1 calc R . .
C36 C -0.2168(3) 0.6034(2) 0.45789(17) 0.0389(8) Uani 1 1 d . . .
H36A H -0.2810 0.6125 0.4705 0.047 Uiso 1 1 calc R . .
C37 C -0.2042(2) 0.59936(19) 0.39321(16) 0.0378(8) Uani 1 1 d . . .
H37A H -0.2602 0.6050 0.3616 0.045 Uiso 1 1 calc R . .
C38 C 0.5234(2) 0.5549(2) 0.43275(18) 0.0425(8) Uani 1 1 d . . .
H38A H 0.5546 0.5253 0.4023 0.064 Uiso 1 1 calc R . .
H38B H 0.5428 0.5382 0.4768 0.064 Uiso 1 1 calc R . .
H38C H 0.5456 0.6035 0.4289 0.064 Uiso 1 1 calc R . .
C39 C 0.3606(3) 0.6381(2) 0.5036(2) 0.0579(12) Uani 1 1 d . B .
H39A H 0.4165 0.6210 0.5345 0.069 Uiso 1 1 calc R . .
H39B H 0.3009 0.6420 0.5268 0.069 Uiso 1 1 calc R . .
C40 C 0.3866(6) 0.7102(3) 0.4795(4) 0.104(2) Uani 1 1 d . . .
H40C H 0.3685 0.7439 0.5123 0.125 Uiso 0.40 1 calc PR A 2
H40D H 0.4603 0.7113 0.4818 0.125 Uiso 0.40 1 calc PR A 2
H40A H 0.3374 0.7260 0.4457 0.125 Uiso 0.60 1 d PR A 1
H40B H 0.4479 0.7037 0.4609 0.125 Uiso 0.60 1 d PR A 1
C41 C 0.4073(8) 0.7640(6) 0.5263(9) 0.174(8) Uani 0.60 1 d P B 1
H41A H 0.4282 0.8066 0.5053 0.261 Uiso 0.60 1 calc PR B 1
H41B H 0.4608 0.7485 0.5591 0.261 Uiso 0.60 1 calc PR B 1
H41C H 0.3470 0.7738 0.5469 0.261 Uiso 0.60 1 calc PR B 1
C41' C 0.3517(15) 0.7390(9) 0.4204(12) 0.127(7) Uani 0.40 1 d P B 2
H41D H 0.3847 0.7841 0.4153 0.190 Uiso 0.40 1 calc PR B 2
H41E H 0.2794 0.7462 0.4182 0.190 Uiso 0.40 1 calc PR B 2
H41F H 0.3661 0.7071 0.3859 0.190 Uiso 0.40 1 calc PR B 2
C42 C 0.3947(2) 0.38596(19) 0.34252(16) 0.0369(8) Uani 1 1 d . . .
C43 C 0.4489(5) 0.3360(3) 0.3141(3) 0.0856(19) Uani 1 1 d . . .
H43A H 0.4933 0.3499 0.2842 0.103 Uiso 1 1 calc R . .
C44 C 0.4393(6) 0.2659(3) 0.3286(3) 0.114(3) Uani 1 1 d . . .
H44A H 0.4763 0.2323 0.3076 0.137 Uiso 1 1 calc R . .
C45 C 0.3772(4) 0.2429(2) 0.3732(3) 0.0710(15) Uani 1 1 d . . .
C46 C 0.3261(3) 0.2929(2) 0.4019(2) 0.0483(10) Uani 1 1 d . . .
H46A H 0.2837 0.2793 0.4330 0.058 Uiso 1 1 calc R . .
C47 C 0.3341(3) 0.36369(19) 0.38707(18) 0.0414(8) Uani 1 1 d . . .
H47A H 0.2970 0.3972 0.4081 0.050 Uiso 1 1 calc R . .
C48 C 0.3664(5) 0.1659(3) 0.3894(3) 0.107(2) Uani 1 1 d . . .
H48A H 0.3207 0.1610 0.4224 0.160 Uiso 1 1 calc R . .
H48B H 0.4318 0.1467 0.4057 0.160 Uiso 1 1 calc R . .
H48C H 0.3396 0.1403 0.3505 0.160 Uiso 1 1 calc R . .
C49 C 0.2879(3) 0.55673(19) 0.09390(17) 0.0409(8) Uani 1 1 d . . .
H49A H 0.2884 0.6074 0.1045 0.049 Uiso 1 1 calc R . .
H49B H 0.2237 0.5461 0.0677 0.049 Uiso 1 1 calc R . .
C50 C 0.3735(3) 0.5410(2) 0.05399(18) 0.0478(9) Uani 1 1 d . . .
H50A H 0.3674 0.5721 0.0157 0.057 Uiso 1 1 calc R . .
H50B H 0.4376 0.5519 0.0801 0.057 Uiso 1 1 calc R . .
C51 C 0.3752(3) 0.4659(2) 0.0319(2) 0.0587(11) Uani 1 1 d . . .
H51A H 0.4313 0.4589 0.0067 0.088 Uiso 1 1 calc R . .
H51B H 0.3126 0.4550 0.0051 0.088 Uiso 1 1 calc R . .
H51C H 0.3827 0.4348 0.0696 0.088 Uiso 1 1 calc R . .
C52 C 0.4409(3) 0.5827(2) 0.22068(19) 0.0465(9) Uani 1 1 d . . .
H52A H 0.4792 0.5766 0.2631 0.070 Uiso 1 1 calc R . .
H52B H 0.4071 0.6283 0.2190 0.070 Uiso 1 1 calc R . .
H52C H 0.4860 0.5807 0.1871 0.070 Uiso 1 1 calc R . .
Cl1 Cl 0.43583(14) 0.22104(12) 0.16322(13) 0.1505(10) Uani 1 1 d . . .
Cl2 Cl 0.29935(14) 0.28752(8) 0.06542(8) 0.1002(5) Uani 1 1 d . . .
Cl3 Cl 0.36939(15) 0.95282(11) 0.35614(9) 0.1203(7) Uani 1 1 d . . .
Cl4 Cl 0.32076(10) 0.96567(9) 0.21687(7) 0.0882(4) Uani 1 1 d . . .
Cl5 Cl 0.15371(12) 0.65295(9) 0.25400(12) 0.1237(8) Uani 1 1 d . . .
Cl6 Cl 0.2765(4) 0.7707(2) 0.3132(2) 0.1392(17) Uani 0.50 1 d P C 1
Cl6' Cl 0.2875(2) 0.76457(19) 0.2336(2) 0.1191(14) Uani 0.50 1 d P D 2
C53 C 0.3349(4) 0.2777(3) 0.1464(3) 0.0781(16) Uani 1 1 d . . .
H53A H 0.2776 0.2595 0.1671 0.094 Uiso 1 1 calc R . .
H53B H 0.3528 0.3242 0.1654 0.094 Uiso 1 1 calc R . .
C54 C 0.2761(3) 0.9554(3) 0.2916(2) 0.0686(13) Uani 1 1 d . . .
H54A H 0.2303 0.9947 0.2981 0.082 Uiso 1 1 calc R . .
H54B H 0.2370 0.9114 0.2910 0.082 Uiso 1 1 calc R . .
C55 C 0.1353(8) 0.7342(5) 0.3029(4) 0.065(3) Uani 0.50 1 d P C 1
H55A H 0.1120 0.7227 0.3450 0.078 Uiso 0.50 1 calc PR C 1
H55B H 0.0884 0.7676 0.2791 0.078 Uiso 0.50 1 calc PR C 1
C55' C 0.1614(7) 0.7409(6) 0.2376(9) 0.109(5) Uani 0.50 1 d P D 2
H55C H 0.1342 0.7684 0.2719 0.131 Uiso 0.50 1 calc PR D 2
H55D H 0.1212 0.7517 0.1960 0.131 Uiso 0.50 1 calc PR D 2
O1W O 0.1535(2) 0.85089(18) 0.09173(14) 0.0445(8) Uani 0.80 1 d P E 1
O1W' O 0.2048(10) 0.8011(9) 0.1342(6) 0.061(4) Uani 0.20 1 d P F 2
H1WA H 0.1629 0.8235 0.1330 0.050 Uiso 0.80 1 d P G 1
H1WB H 0.2103 0.9007 0.0959 0.050 Uiso 0.80 1 d P H 1
H1WC H 0.2692 0.7751 0.1388 0.050 Uiso 0.20 1 d P I 2
H1WD H 0.1827 0.8443 0.1223 0.050 Uiso 0.20 1 d P J 2
H1N H 0.066(2) 0.5468(16) 0.3736(15) 0.012(8) Uiso 1 1 d . . .
H4N H 0.219(2) 0.5034(17) 0.3442(15) 0.018(8) Uiso 1 1 d . . .
H10N H 0.239(3) 0.4052(19) 0.2507(17) 0.031(9) Uiso 1 1 d . . .
H15N H 0.104(2) 0.3626(18) 0.1827(18) 0.029(9) Uiso 1 1 d . . .
H22N H -0.055(3) 0.463(2) 0.151(2) 0.044(11) Uiso 1 1 d . . .
H31N H -0.076(2) 0.5590(19) 0.2842(16) 0.027(9) Uiso 1 1 d . . .

loop_
_atom_site_aniso_label
_atom_site_aniso_U_11
_atom_site_aniso_U_22
_atom_site_aniso_U_33
_atom_site_aniso_U_23
_atom_site_aniso_U_13
_atom_site_aniso_U_12
S1 0.0319(4) 0.0337(4) 0.0238(4) -0.0005(3) 0.0043(3) -0.0006(3)
O1 0.0422(14) 0.0661(18) 0.0266(12) 0.0041(11) 0.0069(10) -0.0003(12)
O2 0.0438(14) 0.0316(12) 0.0379(13) -0.0079(10) 0.0052(11) -0.0013(10)
O3 0.0349(12) 0.0442(14) 0.0312(12) 0.0033(10) 0.0015(10) -0.0019(10)
O4 0.0400(13) 0.0287(12) 0.0340(12) 0.0052(9) 0.0082(10) 0.0014(10)
N1 0.0321(15) 0.0301(15) 0.0241(14) -0.0053(12) 0.0047(11) 0.0016(11)
C2 0.0329(16) 0.0284(16) 0.0295(16) -0.0021(13) 0.0039(13) 0.0016(13)
C3 0.0328(17) 0.0312(17) 0.0292(16) -0.0036(13) 0.0050(13) 0.0002(13)
N4 0.0269(14) 0.0366(15) 0.0268(14) -0.0044(12) 0.0033(11) -0.0005(12)
C5 0.0275(16) 0.0362(18) 0.0300(16) 0.0049(14) 0.0043(13) 0.0029(13)
C6 0.0295(16) 0.0397(19) 0.0326(17) 0.0002(14) 0.0051(13) -0.0003(14)
C7 0.0327(17) 0.0397(19) 0.0353(18) -0.0042(15) 0.0033(14) -0.0016(15)
C8 0.0257(15) 0.0388(18) 0.0293(16) 0.0012(14) 0.0063(13) 0.0041(13)
C9 0.0291(16) 0.0337(17) 0.0285(16) -0.0031(13) 0.0079(13) 0.0026(13)
N10 0.0314(14) 0.0316(15) 0.0284(14) 0.0029(12) 0.0087(11) -0.0004(12)
C11 0.0339(17) 0.0305(17) 0.0276(16) 0.0006(13) 0.0057(13) 0.0000(13)
C12 0.0373(17) 0.0333(17) 0.0289(16) 0.0009(14) 0.0074(14) -0.0020(14)
C13 0.0366(18) 0.0355(18) 0.0340(18) 0.0009(14) 0.0073(14) -0.0032(14)
C14 0.0376(17) 0.0273(16) 0.0248(15) -0.0006(12) 0.0082(13) 0.0040(13)
N15 0.0385(15) 0.0275(14) 0.0234(14) 0.0037(11) 0.0045(12) 0.0007(11)
C16 0.0361(17) 0.0248(15) 0.0243(15) 0.0032(12) 0.0050(13) -0.0025(13)
C17 0.0379(18) 0.0275(16) 0.0267(16) -0.0003(13) 0.0063(13) -0.0034(13)
C18 0.0415(19) 0.0341(18) 0.0346(18) 0.0027(14) 0.0010(15) -0.0008(15)
C19 0.048(2) 0.0342(19) 0.0345(18) -0.0002(15) 0.0018(15) -0.0116(16)
C20 0.052(2) 0.0244(17) 0.0375(19) -0.0034(14) 0.0090(16) -0.0075(15)
C21 0.0408(19) 0.0287(17) 0.0336(17) 0.0041(14) 0.0071(14) 0.0004(14)
N22 0.0412(16) 0.0282(14) 0.0234(14) -0.0005(11) 0.0029(12) 0.0025(12)
C23 0.0357(17) 0.0303(17) 0.0268(17) -0.0007(13) 0.0064(13) 0.0013(13)
O23 0.0565(15) 0.0316(12) 0.0249(12) 0.0002(9) 0.0044(10) -0.0016(11)
C24 0.0339(16) 0.0280(16) 0.0292(16) -0.0005(13) 0.0037(13) 0.0010(13)
N25 0.0331(14) 0.0284(14) 0.0266(13) -0.0013(11) 0.0021(11) 0.0025(11)
C26 0.0346(17) 0.0317(17) 0.0270(16) -0.0018(13) 0.0032(13) 0.0004(14)
C27 0.050(2) 0.0289(17) 0.0353(18) -0.0046(14) 0.0077(15) 0.0017(15)
C28 0.060(2) 0.0278(17) 0.0348(18) 0.0041(14) 0.0117(17) -0.0024(16)
C29 0.053(2) 0.0316(18) 0.0258(16) -0.0003(13) 0.0105(15) -0.0013(15)
C30 0.0418(19) 0.0324(18) 0.0286(17) -0.0030(14) 0.0054(14) -0.0027(15)
O30 0.089(2) 0.0356(14) 0.0343(14) -0.0051(11) 0.0192(14) 0.0071(14)
N31 0.0334(14) 0.0365(16) 0.0236(13) -0.0029(12) 0.0056(11) 0.0047(12)
C32 0.0304(16) 0.0328(17) 0.0248(15) -0.0013(13) 0.0031(12) -0.0006(13)
C33 0.0290(15) 0.0224(15) 0.0285(15) -0.0010(12) 0.0044(12) -0.0005(12)
C34 0.0329(16) 0.0245(15) 0.0291(16) 0.0016(13) 0.0013(13) -0.0009(13)
C35 0.0389(18) 0.0379(18) 0.0228(15) 0.0010(13) 0.0083(13) -0.0043(14)
C36 0.0295(17) 0.053(2) 0.0360(18) -0.0037(16) 0.0098(14) 0.0012(15)
C37 0.0296(17) 0.052(2) 0.0317(17) -0.0006(15) 0.0027(14) 0.0014(15)
C38 0.0301(18) 0.054(2) 0.042(2) -0.0060(17) 0.0012(15) -0.0023(16)
C39 0.036(2) 0.072(3) 0.064(3) -0.035(2) -0.0008(19) -0.002(2)
C40 0.118(5) 0.054(3) 0.133(6) -0.036(4) -0.019(5) 0.010(3)
C41 0.068(7) 0.089(8) 0.34(2) -0.123(11) -0.065(10) 0.019(6)
C41' 0.124(15) 0.067(11) 0.20(2) -0.017(13) 0.052(16) -0.010(10)
C42 0.0337(18) 0.045(2) 0.0324(17) 0.0058(15) 0.0059(14) 0.0096(15)
C43 0.120(4) 0.062(3) 0.089(4) 0.035(3) 0.074(3) 0.050(3)
C44 0.171(6) 0.059(3) 0.133(5) 0.041(3) 0.111(5) 0.066(4)
C45 0.094(4) 0.047(3) 0.080(3) 0.026(2) 0.043(3) 0.031(2)
C46 0.048(2) 0.048(2) 0.053(2) 0.0121(18) 0.0208(18) 0.0096(18)
C47 0.041(2) 0.040(2) 0.045(2) 0.0013(16) 0.0141(16) 0.0074(16)
C48 0.147(6) 0.050(3) 0.139(6) 0.034(3) 0.084(5) 0.043(3)
C49 0.049(2) 0.0355(19) 0.0369(19) 0.0091(15) -0.0004(16) -0.0107(16)
C50 0.052(2) 0.055(2) 0.037(2) 0.0072(17) 0.0067(17) -0.0152(19)
C51 0.058(3) 0.070(3) 0.052(2) -0.009(2) 0.022(2) -0.014(2)
C52 0.049(2) 0.047(2) 0.043(2) 0.0033(17) 0.0024(17) -0.0135(18)
Cl1 0.0948(12) 0.1433(18) 0.205(2) -0.0958(17) -0.0166(13) 0.0537(12)
Cl2 0.1293(13) 0.0730(9) 0.1085(12) -0.0152(8) 0.0571(10) -0.0255(9)
Cl3 0.1177(13) 0.1393(16) 0.0928(11) 0.0314(11) -0.0352(10) -0.0483(12)
Cl4 0.0694(8) 0.1174(12) 0.0810(9) 0.0093(8) 0.0220(7) -0.0034(8)
Cl5 0.0754(10) 0.0928(12) 0.199(2) 0.0645(13) -0.0016(11) -0.0055(8)
Cl6 0.165(4) 0.088(2) 0.148(4) 0.013(2) -0.051(3) -0.020(2)
Cl6' 0.0655(18) 0.094(2) 0.196(4) 0.025(3) 0.006(2) -0.0166(16)
C53 0.076(3) 0.053(3) 0.114(4) -0.013(3) 0.045(3) 0.008(2)
C54 0.051(3) 0.079(3) 0.077(3) -0.005(3) 0.012(2) 0.005(2)
C55 0.083(7) 0.081(7) 0.031(4) 0.011(4) 0.004(4) 0.027(5)
C55' 0.045(6) 0.063(7) 0.213(17) 0.019(8) -0.010(8) -0.013(5)
O1W 0.0394(17) 0.065(2) 0.0301(16) 0.0020(15) 0.0068(13) 0.0090(15)
O1W' 0.051(8) 0.097(12) 0.037(7) 0.019(7) 0.020(6) 0.027(8)

loop_
_geom_bond_atom_site_label_1
_geom_bond_atom_site_label_2
_geom_bond_distance
_geom_bond_site_symmetry_2
_geom_bond_publ_flag
S1 O1 1.456(2) . ?
S1 O3 1.458(2) . ?
S1 O4 1.483(2) . ?
S1 O2 1.503(2) . ?
N1 C2 1.312(4) . ?
N1 C33 1.417(4) . ?
C2 C3 1.394(4) . ?
C3 N4 1.374(4) . ?
C3 C7 1.418(5) . ?
N4 C5 1.350(4) . ?
C5 C6 1.403(5) . ?
C5 C8 1.497(4) . ?
C6 C7 1.401(5) . ?
C6 C38 1.505(5) . ?
C7 C39 1.497(5) . ?
C8 C9 1.503(4) . ?
C8 C42 1.539(5) . ?
C9 N10 1.344(4) . ?
C9 C13 1.395(5) . ?
N10 C11 1.386(4) . ?
C11 C14 1.399(4) . ?
C11 C12 1.414(4) . ?
C12 C13 1.405(5) . ?
C12 C49 1.494(5) . ?
C13 C52 1.501(5) . ?
C14 N15 1.312(4) . ?
N15 C16 1.431(4) . ?
C16 C21 1.389(4) . ?
C16 C17 1.394(5) . ?
C17 C18 1.392(5) . ?
C17 N22 1.422(4) . ?
C18 C19 1.386(5) . ?
C19 C20 1.382(5) . ?
C20 C21 1.385(5) . ?
N22 C23 1.342(4) . ?
C23 O23 1.228(4) . ?
C23 C24 1.500(4) . ?
C24 N25 1.347(4) . ?
C24 C29 1.387(4) . ?
N25 C26 1.345(4) . ?
C26 C27 1.385(5) . ?
C26 C30 1.512(4) . ?
C27 C28 1.390(5) . ?
C28 C29 1.378(5) . ?
C30 O30 1.222(4) . ?
C30 N31 1.351(4) . ?
N31 C32 1.433(4) . ?
C32 C37 1.388(4) . ?
C32 C33 1.399(4) . ?
C33 C34 1.386(4) . ?
C34 C35 1.381(4) . ?
C35 C36 1.389(5) . ?
C36 C37 1.382(5) . ?
C39 C40 1.518(8) . ?
C40 C41' 1.38(2) . ?
C40 C41 1.422(12) . ?
C42 C47 1.374(5) . ?
C42 C43 1.376(5) . ?
C43 C44 1.380(7) . ?
C44 C45 1.393(7) . ?
C45 C46 1.357(6) . ?
C45 C48 1.516(7) . ?
C46 C47 1.391(5) . ?
C49 C50 1.528(5) . ?
C50 C51 1.506(6) . ?
Cl1 C53 1.742(5) . ?
Cl2 C53 1.713(6) . ?
Cl3 C54 1.735(5) . ?
Cl4 C54 1.746(5) . ?
Cl5 C55' 1.717(11) . ?
Cl5 C55 1.886(10) . ?
Cl6 C55 2.016(12) . ?
Cl6' C55' 1.772(11) . ?
